data_1556629
loop_
_publ_author_name
'Fu, Wai Chung'
'Kwong, Fuk Yee'

_publ_section_title
;
 A denitrogenative palladium-catalyzed cascade for regioselective
 synthesis of fluorenes
;
_journal_issue 5
_journal_name_full 'Chemical Science'
_journal_page_first 1411
_journal_page_last 1417
_journal_paper_doi 10.1039/C9SC04062E
_journal_volume 11
_journal_year 2020
_chemical_formula_sum 'C15 H13 F'
_chemical_formula_weight 212.25
_chemical_melting_point 379.5(8)
_chemical_name_systematic 7-fluoro-1,3-dimethyl-9H-fluorene
_space_group_crystal_system monoclinic
_space_group_IT_number 14
_space_group_name_Hall '-P 2yn'
_space_group_name_H-M_alt 'P 1 21/n 1'
_atom_sites_solution_hydrogens geom
_audit_creation_method SHELXL-2014/6
_audit_update_record
;
2018-03-29 deposited with the CCDC.	2019-12-17 downloaded from the CCDC.
;
_cell_angle_alpha 90
_cell_angle_beta 104.7377(15)
_cell_angle_gamma 90
_cell_formula_units_Z 4
_cell_length_a 13.5004(7)
_cell_length_b 5.6062(2)
_cell_length_c 15.1666(8)
_cell_measurement_reflns_used 164
_cell_measurement_temperature 296(2)
_cell_measurement_theta_max 15
_cell_measurement_theta_min 15
_cell_volume 1110.13(9)
_computing_cell_refinement 'BRUKER D8VENTURE DIFFRACTOMETER'
_computing_data_collection 'BRUKER D8VENTURE DIFFRACTOMETER'
_computing_data_reduction 'BRUKER D8VENTURE DIFFRACTOMETER'
_computing_molecular_graphics 'BRUKER SHELXTL'
_computing_publication_material 'BRUKER SHELXTL'
_computing_structure_refinement 'SHELXL-2014/6 (Sheldrick, 2014)'
_diffrn_ambient_temperature 296(2)
_diffrn_measured_fraction_theta_full 0.998
_diffrn_measured_fraction_theta_max 0.998
_diffrn_measurement_device_type 'BRUKER D8VENTURE DIFFRACTOMETER'
_diffrn_measurement_method 'PHI & OMEGA SCAN'
_diffrn_radiation_type MoK\a
_diffrn_radiation_wavelength 0.71073
_diffrn_reflns_av_R_equivalents 0.0506
_diffrn_reflns_av_unetI/netI 0.0227
_diffrn_reflns_Laue_measured_fraction_full 0.998
_diffrn_reflns_Laue_measured_fraction_max 0.998
_diffrn_reflns_limit_h_max 16
_diffrn_reflns_limit_h_min -16
_diffrn_reflns_limit_k_max 6
_diffrn_reflns_limit_k_min -6
_diffrn_reflns_limit_l_max 18
_diffrn_reflns_limit_l_min -18
_diffrn_reflns_number 26329
_diffrn_reflns_point_group_measured_fraction_full 0.998
_diffrn_reflns_point_group_measured_fraction_max 0.998
_diffrn_reflns_theta_full 25.242
_diffrn_reflns_theta_max 25.249
_diffrn_reflns_theta_min 2.337
_exptl_absorpt_coefficient_mu 0.084
_exptl_absorpt_correction_T_max 0.7456
_exptl_absorpt_correction_T_min 0.5841
_exptl_absorpt_correction_type multi-scan
_exptl_crystal_colour colourless
_exptl_crystal_density_diffrn 1.270
_exptl_crystal_description block
_exptl_crystal_F_000 448
_exptl_crystal_recrystallization_method 'Re-crystallisation from solvent: Ethyl acetate, hexane'
_exptl_crystal_size_max 0.500
_exptl_crystal_size_mid 0.400
_exptl_crystal_size_min 0.300
_refine_diff_density_max 0.165
_refine_diff_density_min -0.154
_refine_diff_density_rms 0.036
_refine_ls_extinction_method none
_refine_ls_goodness_of_fit_ref 1.034
_refine_ls_hydrogen_treatment constr
_refine_ls_matrix_type full
_refine_ls_number_parameters 145
_refine_ls_number_reflns 2012
_refine_ls_number_restraints 0
_refine_ls_restrained_S_all 1.034
_refine_ls_R_factor_all 0.0605
_refine_ls_R_factor_gt 0.0451
_refine_ls_shift/su_max 0.000
_refine_ls_shift/su_mean 0.000
_refine_ls_structure_factor_coef Fsqd
_refine_ls_weighting_details 'w=1/[\s^2^(Fo^2^)+(0.0618P)^2^+0.3204P] where P=(Fo^2^+2Fc^2^)/3'
_refine_ls_weighting_scheme calc
_refine_ls_wR_factor_gt 0.1128
_refine_ls_wR_factor_ref 0.1245
_reflns_Friedel_coverage 0.000
_reflns_number_gt 1569
_reflns_number_total 2012
_reflns_threshold_expression 'I > 2\s(I)'
_cod_data_source_file c9sc04062e2.cif
_cod_data_source_block 86711
_cod_depositor_comments
;
The following automatic conversions were performed:

data item '_chemical_melting_point' value '378.7-380.4' was changed
to '379.5(8)' -- the average value was taken and precision was
estimated.

Automatic conversion script
Id: cif_fix_values 7556 2019-12-06 15:28:31Z antanas 

 Adding full bibliography for 1556629.cif.

 Adding full bibliography for 1556629.cif.
;
_cod_original_sg_symbol_H-M 'P 21/n'
_cod_database_code 1556629
_shelx_space_group_comment
;
The symmetry employed for this shelxl refinement is uniquely defined
by the following loop, which should always be used as a source of
symmetry information in preference to the above space-group names.
They are only intended as comments.
;
_shelx_estimated_absorpt_t_min 0.959
_shelx_estimated_absorpt_t_max 0.975
_shelxl_version_number 2014/6

loop_
_space_group_symop_operation_xyz
'x, y, z'
'-x+1/2, y+1/2, -z+1/2'
'-x, -y, -z'
'x-1/2, -y-1/2, z-1/2'

loop_
_atom_site_label
_atom_site_type_symbol
_atom_site_fract_x
_atom_site_fract_y
_atom_site_fract_z
_atom_site_U_iso_or_equiv
_atom_site_adp_type
_atom_site_occupancy
_atom_site_site_symmetry_order
_atom_site_calc_flag
_atom_site_refinement_flags_posn
_atom_site_refinement_flags_adp
F1 F 0.27311(9) 0.0383(2) -0.06388(8) 0.0795(4) Uani 1 1 d . .
C1 C -0.14701(15) 0.4088(4) 0.20760(14) 0.0629(5) Uani 1 1 d . .
H1A H -0.1891 0.4153 0.2499 0.094 Uiso 1 1 calc R U
H1B H -0.1129 0.5591 0.2075 0.094 Uiso 1 1 calc R U
H1C H -0.1891 0.3763 0.1476 0.094 Uiso 1 1 calc R U
C2 C -0.06863(12) 0.2144(3) 0.23543(12) 0.0475(4) Uani 1 1 d . .
C3 C -0.06563(13) 0.0712(3) 0.31133(12) 0.0513(5) Uani 1 1 d . .
H3A H -0.1122 0.1016 0.3458 0.062 Uiso 1 1 calc R U
C4 C 0.00375(14) -0.1146(3) 0.33790(12) 0.0516(5) Uani 1 1 d . .
C5 C 0.00127(18) -0.2667(4) 0.41920(14) 0.0727(6) Uani 1 1 d . .
H5A H -0.0512 -0.2094 0.4463 0.109 Uiso 1 1 calc R U
H5B H -0.0131 -0.4290 0.4000 0.109 Uiso 1 1 calc R U
H5C H 0.0665 -0.2587 0.4631 0.109 Uiso 1 1 calc R U
C6 C 0.07350(13) -0.1619(3) 0.28685(12) 0.0498(4) Uani 1 1 d . .
H6A H 0.1205 -0.2856 0.3033 0.060 Uiso 1 1 calc R U
C7 C 0.07244(11) -0.0231(3) 0.21129(11) 0.0423(4) Uani 1 1 d . .
C8 C 0.13556(12) -0.0355(3) 0.14546(11) 0.0428(4) Uani 1 1 d . .
C9 C 0.21283(13) -0.1925(3) 0.13854(13) 0.0521(5) Uani 1 1 d . .
H9A H 0.2332 -0.3139 0.1811 0.063 Uiso 1 1 calc R U
C10 C 0.25917(13) -0.1657(3) 0.06718(14) 0.0574(5) Uani 1 1 d . .
H10A H 0.3109 -0.2689 0.0611 0.069 Uiso 1 1 calc R U
C11 C 0.22731(14) 0.0150(4) 0.00619(13) 0.0554(5) Uani 1 1 d . .
C12 C 0.15170(13) 0.1731(3) 0.01086(12) 0.0527(5) Uani 1 1 d . .
H12A H 0.1323 0.2942 -0.0320 0.063 Uiso 1 1 calc R U
C13 C 0.10534(12) 0.1467(3) 0.08123(11) 0.0435(4) Uani 1 1 d . .
C14 C 0.01913(13) 0.2884(3) 0.10268(12) 0.0465(4) Uani 1 1 d . .
H14A H 0.0386 0.4538 0.1155 0.056 Uiso 1 1 calc R U
H14B H -0.0421 0.2817 0.0527 0.056 Uiso 1 1 calc R U
C15 C 0.00293(12) 0.1649(3) 0.18596(11) 0.0434(4) Uani 1 1 d . .

loop_
_atom_site_aniso_label
_atom_site_aniso_U_11
_atom_site_aniso_U_22
_atom_site_aniso_U_33
_atom_site_aniso_U_23
_atom_site_aniso_U_13
_atom_site_aniso_U_12
F1 0.0726(8) 0.1049(10) 0.0739(8) 0.0039(7) 0.0422(7) 0.0046(7)
C1 0.0592(11) 0.0660(12) 0.0664(13) -0.0003(10) 0.0212(10) 0.0106(10)
C2 0.0419(9) 0.0501(10) 0.0500(10) -0.0040(8) 0.0110(7) -0.0019(7)
C3 0.0468(9) 0.0606(11) 0.0491(10) -0.0055(9) 0.0172(8) -0.0094(8)
C4 0.0517(10) 0.0573(11) 0.0460(10) 0.0019(8) 0.0127(8) -0.0097(9)
C5 0.0841(15) 0.0797(14) 0.0594(13) 0.0160(11) 0.0276(11) -0.0017(12)
C6 0.0467(9) 0.0492(10) 0.0515(10) 0.0064(8) 0.0087(8) -0.0001(8)
C7 0.0374(8) 0.0426(9) 0.0456(9) 0.0007(7) 0.0078(7) -0.0046(7)
C8 0.0365(8) 0.0440(9) 0.0468(10) -0.0006(7) 0.0085(7) -0.0040(7)
C9 0.0431(9) 0.0522(10) 0.0595(11) 0.0054(9) 0.0104(8) 0.0029(8)
C10 0.0426(9) 0.0620(12) 0.0708(13) -0.0046(10) 0.0202(9) 0.0061(8)
C11 0.0493(10) 0.0680(12) 0.0547(11) -0.0024(9) 0.0235(9) -0.0051(9)
C12 0.0511(10) 0.0548(11) 0.0543(11) 0.0066(9) 0.0174(8) -0.0013(8)
C13 0.0410(8) 0.0424(9) 0.0469(9) 0.0010(7) 0.0106(7) -0.0031(7)
C14 0.0454(9) 0.0425(9) 0.0515(10) 0.0043(8) 0.0121(8) 0.0020(7)
C15 0.0411(8) 0.0441(9) 0.0441(9) -0.0021(7) 0.0090(7) -0.0064(7)

loop_
_atom_type_symbol
_atom_type_description
_atom_type_scat_dispersion_real
_atom_type_scat_dispersion_imag
_atom_type_scat_source
C C 0.0033 0.0016 'International Tables Vol C Tables 4.2.6.8 and 6.1.1.4'
H H 0.0000 0.0000 'International Tables Vol C Tables 4.2.6.8 and 6.1.1.4'
F F 0.0171 0.0103 'International Tables Vol C Tables 4.2.6.8 and 6.1.1.4'

loop_
_geom_angle_atom_site_label_1
_geom_angle_atom_site_label_2
_geom_angle_atom_site_label_3
_geom_angle
C15 C2 C3 116.80(16)
C15 C2 C1 121.90(16)
C3 C2 C1 121.29(16)
C4 C3 C2 123.10(16)
C6 C4 C3 118.93(16)
C6 C4 C5 120.53(18)
C3 C4 C5 120.52(17)
C7 C6 C4 119.32(17)
C6 C7 C15 121.10(15)
C6 C7 C8 130.64(15)
C15 C7 C8 108.26(14)
C9 C8 C13 120.11(15)
C9 C8 C7 131.09(15)
C13 C8 C7 108.78(14)
C10 C9 C8 119.07(17)
C11 C10 C9 118.77(16)
F1 C11 C10 118.11(16)
F1 C11 C12 118.06(17)
C10 C11 C12 123.83(17)
C11 C12 C13 117.59(17)
C12 C13 C8 120.63(15)
C12 C13 C14 129.60(15)
C8 C13 C14 109.76(14)
C15 C14 C13 102.90(13)
C2 C15 C7 120.73(15)
C2 C15 C14 128.98(15)
C7 C15 C14 110.28(14)

loop_
_geom_bond_atom_site_label_1
_geom_bond_atom_site_label_2
_geom_bond_distance
F1 C11 1.365(2)
C1 C2 1.503(3)
C2 C15 1.393(2)
C2 C3 1.396(2)
C3 C4 1.390(3)
C4 C6 1.388(2)
C4 C5 1.507(3)
C6 C7 1.382(2)
C7 C15 1.399(2)
C7 C8 1.470(2)
C8 C9 1.389(2)
C8 C13 1.398(2)
C9 C10 1.389(2)
C10 C11 1.366(3)
C11 C12 1.367(3)
C12 C13 1.376(2)
C13 C14 1.511(2)
C14 C15 1.504(2)
